data_7226022
loop_
_publ_author_name
'Chen, Wenxian'
'Gao, Yi-fen'
'Gao, Pei-Yuan'
'Liu, Qiu-ping'
'Zhuang, Gui-lin'

_publ_section_title
;
 Ionothermal Synthesis, Magnetic Transformation and Hydration-Dehydration
 Properties of Co(II)-based Coordination Polymers
;
_journal_name_full 'RSC Adv.'
_journal_paper_doi 10.1039/C6RA14268K
_journal_year 2016
_chemical_formula_sum 'C36 H44 Co3 N6 O22'
_chemical_formula_weight 1089.56
_chemical_name_systematic
; 
 ? 
;
_space_group_IT_number 14
_symmetry_cell_setting monoclinic
_symmetry_space_group_name_Hall '-P 2yn'
_symmetry_space_group_name_H-M 'P 1 21/n 1'
_atom_sites_solution_hydrogens geom
_atom_sites_solution_primary direct
_atom_sites_solution_secondary difmap
_audit_creation_method SHELXL-97
_audit_update_record
;
2016-03-22 deposited with the CCDC.
2016-07-19 downloaded from the CCDC.
;
_cell_angle_alpha 90.00
_cell_angle_beta 91.70(3)
_cell_angle_gamma 90.00
_cell_formula_units_Z 2
_cell_length_a 7.9839(16)
_cell_length_b 20.911(4)
_cell_length_c 13.594(3)
_cell_measurement_temperature 173(2)
_cell_volume 2268.5(8)
_computing_cell_refinement R-AXIS-SPIDER
_computing_data_collection R-AXIS-SPIDER
_computing_data_reduction R-AXIS-SPIDER
_computing_molecular_graphics 'SHELXL-97 (Sheldrick, 1997)'
_computing_publication_material 'SHELXL-97 (Sheldrick, 1997)'
_computing_structure_refinement 'SHELXL-97 (Sheldrick, 1997)'
_computing_structure_solution 'SHELXS-97 (Sheldrick, 1990)'
_diffrn_ambient_temperature 173(2)
_diffrn_measured_fraction_theta_full 0.998
_diffrn_measured_fraction_theta_max 0.998
_diffrn_measurement_device_type 'Rigaku RAXIS-CS Imaging Plate'
_diffrn_measurement_method /w
_diffrn_radiation_monochromator graphite
_diffrn_radiation_source 'fine-focus sealed tube'
_diffrn_radiation_type MoK\a
_diffrn_radiation_wavelength 0.71073
_diffrn_reflns_av_R_equivalents 0.0325
_diffrn_reflns_av_sigmaI/netI 0.0287
_diffrn_reflns_limit_h_max 9
_diffrn_reflns_limit_h_min -9
_diffrn_reflns_limit_k_max 25
_diffrn_reflns_limit_k_min -25
_diffrn_reflns_limit_l_max 16
_diffrn_reflns_limit_l_min -16
_diffrn_reflns_number 19057
_diffrn_reflns_theta_full 25.99
_diffrn_reflns_theta_max 25.99
_diffrn_reflns_theta_min 3.00
_exptl_absorpt_coefficient_mu 1.173
_exptl_absorpt_correction_T_max 0.8437
_exptl_absorpt_correction_T_min 0.7993
_exptl_absorpt_correction_type analytical
_exptl_absorpt_process_details Tompa_analytical
_exptl_crystal_colour purple
_exptl_crystal_density_diffrn 1.595
_exptl_crystal_density_method 'not measured'
_exptl_crystal_description block
_exptl_crystal_F_000 1118
_exptl_crystal_size_max 0.20
_exptl_crystal_size_mid 0.15
_exptl_crystal_size_min 0.15
_refine_diff_density_max 0.868
_refine_diff_density_min -0.938
_refine_diff_density_rms 0.079
_refine_ls_extinction_method none
_refine_ls_goodness_of_fit_ref 1.061
_refine_ls_hydrogen_treatment constr
_refine_ls_matrix_type full
_refine_ls_number_parameters 299
_refine_ls_number_reflns 4449
_refine_ls_number_restraints 0
_refine_ls_restrained_S_all 1.061
_refine_ls_R_factor_all 0.0419
_refine_ls_R_factor_gt 0.0373
_refine_ls_shift/su_max 0.001
_refine_ls_shift/su_mean 0.000
_refine_ls_structure_factor_coef Fsqd
_refine_ls_weighting_details 'calc w=1/[\s^2^(Fo^2^)+(0.0580P)^2^+2.7184P] where P=(Fo^2^+2Fc^2^)/3'
_refine_ls_weighting_scheme calc
_refine_ls_wR_factor_gt 0.1047
_refine_ls_wR_factor_ref 0.1084
_reflns_number_gt 3996
_reflns_number_total 4449
_reflns_threshold_expression >2sigma(I)
_cod_data_source_file c6ra14268k2.cif
_cod_data_source_block compound3
_cod_depositor_comments
;
The following automatic conversions were performed:

'_symmetry_cell_setting' value 'Monoclinic' changed to 'monoclinic'
according to
/usr/data/users/saulius/crontab/automatic-downloads/rss-feeds/RSC/lib/dictionaries/cif_core.dic
dictionary named 'cif_core.dic' version 2.4.2 from 2011-04-26.

Automatic conversion script
Id: cif_fix_values 4268 2015-11-12 08:31:59Z antanas 
;
_cod_original_sg_symbol_H-M P2(1)/n
_cod_database_code 7226022

loop_
_symmetry_equiv_pos_as_xyz
'x, y, z'
'-x+1/2, y+1/2, -z+1/2'
'-x, -y, -z'
'x-1/2, -y-1/2, z-1/2'

loop_
_atom_site_label
_atom_site_type_symbol
_atom_site_fract_x
_atom_site_fract_y
_atom_site_fract_z
_atom_site_U_iso_or_equiv
_atom_site_adp_type
_atom_site_occupancy
_atom_site_symmetry_multiplicity
_atom_site_calc_flag
_atom_site_refinement_flags
Co1 Co -0.5000 0.0000 1.0000 0.01581(13) Uani 1 2 d S
Co2 Co -0.50565(4) 0.165022(14) 1.01753(2) 0.01897(12) Uani 1 1 d .
O1 O -0.3686(2) -0.14733(8) 1.11028(13) 0.0253(4) Uani 1 1 d .
O2 O -0.4011(3) -0.04127(8) 1.12868(13) 0.0297(4) Uani 1 1 d .
O3 O -0.0073(2) -0.23361(9) 1.50377(13) 0.0289(4) Uani 1 1 d .
O4 O -0.1027(3) -0.27541(8) 1.36514(13) 0.0291(4) Uani 1 1 d .
O5 O -0.2777(7) 0.04913(15) 1.4539(3) 0.143(2) Uani 1 1 d .
O6 O -0.1601(4) -0.00573(11) 1.56737(16) 0.0530(7) Uani 1 1 d .
O7 O -0.7324(2) -0.03909(8) 1.02287(15) 0.0292(4) Uani 1 1 d .
O8 O -0.7298(2) -0.14635(9) 1.02811(16) 0.0330(4) Uani 1 1 d .
O9 O -0.5544(2) 0.07904(7) 1.08706(13) 0.0229(4) Uani 1 1 d .
O10 O -0.7293(3) 0.15541(9) 1.11668(16) 0.0352(5) Uani 1 1 d .
C1 C -0.2793(3) -0.09988(11) 1.25959(18) 0.0205(5) Uani 1 1 d .
C2 C -0.2088(3) -0.15728(11) 1.29238(18) 0.0194(5) Uani 1 1 d .
H2A H -0.2064 -0.1928 1.2488 0.023 Uiso 1 1 calc R
C3 C -0.1421(3) -0.16368(11) 1.38689(18) 0.0213(5) Uani 1 1 d .
C4 C -0.1426(4) -0.11179(12) 1.45117(19) 0.0278(6) Uani 1 1 d .
H4A H -0.0964 -0.1151 1.5162 0.033 Uiso 1 1 calc R
C5 C -0.2128(4) -0.05521(12) 1.4169(2) 0.0341(7) Uani 1 1 d .
C6 C -0.2813(4) -0.04783(12) 1.3229(2) 0.0303(6) Uani 1 1 d .
H6A H -0.3284 -0.0082 1.3022 0.036 Uiso 1 1 calc R
C7 C -0.3559(3) -0.09522(11) 1.15742(18) 0.0188(5) Uani 1 1 d .
C8 C -0.0778(3) -0.22814(11) 1.42066(18) 0.0216(5) Uani 1 1 d .
C9 C -0.7986(3) -0.09187(12) 1.0383(2) 0.0263(5) Uani 1 1 d .
C10 C -0.9767(4) -0.09167(15) 1.0723(3) 0.0460(8) Uani 1 1 d .
H10A H -1.0163 -0.0475 1.0774 0.069 Uiso 1 1 calc R
H10B H -0.9812 -0.1124 1.1368 0.069 Uiso 1 1 calc R
H10C H -1.0483 -0.1150 1.0248 0.069 Uiso 1 1 calc R
C11 C -0.6830(3) 0.09951(12) 1.13173(19) 0.0262(5) Uani 1 1 d .
C12 C -0.7685(5) 0.05661(16) 1.2023(3) 0.0522(10) Uani 1 1 d .
H12A H -0.8636 0.0792 1.2302 0.078 Uiso 1 1 calc R
H12B H -0.6892 0.0443 1.2554 0.078 Uiso 1 1 calc R
H12C H -0.8089 0.0182 1.1677 0.078 Uiso 1 1 calc R
C13 C -0.3625(4) 0.19495(15) 0.7012(2) 0.0404(7) Uani 1 1 d .
H13A H -0.3223 0.1784 0.7626 0.048 Uiso 1 1 calc R
C14 C -0.3283(4) 0.17238(15) 0.6126(3) 0.0412(7) Uani 1 1 d .
H14A H -0.2595 0.1366 0.5990 0.049 Uiso 1 1 calc R
C15 C -0.4942(3) 0.25509(13) 0.5921(2) 0.0288(6) Uani 1 1 d .
H15A H -0.5622 0.2876 0.5629 0.035 Uiso 1 1 calc R
C16 C -0.5257(5) 0.28896(17) 0.7646(2) 0.0505(9) Uani 1 1 d .
H16A H -0.5979 0.3221 0.7350 0.076 Uiso 1 1 calc R
H16B H -0.4295 0.3091 0.7986 0.076 Uiso 1 1 calc R
H16C H -0.5894 0.2641 0.8118 0.076 Uiso 1 1 calc R
C17 C -0.3964(4) 0.20679(18) 0.4361(2) 0.0455(8) Uani 1 1 d .
H17A H -0.3423 0.2463 0.4127 0.055 Uiso 1 1 calc R
H17B H -0.3228 0.1704 0.4201 0.055 Uiso 1 1 calc R
C18 C -0.5575(6) 0.1988(3) 0.3836(3) 0.0829(16) Uani 1 1 d .
H18A H -0.5395 0.1966 0.3126 0.124 Uiso 1 1 calc R
H18B H -0.6303 0.2352 0.3976 0.124 Uiso 1 1 calc R
H18C H -0.6108 0.1592 0.4051 0.124 Uiso 1 1 calc R
N1 N -0.2185(5) -0.00043(12) 1.4847(2) 0.0576(9) Uani 1 1 d .
N2 N -0.4665(3) 0.24658(11) 0.68746(17) 0.0317(5) Uani 1 1 d .
N3 N -0.4111(3) 0.21052(11) 0.54394(18) 0.0326(5) Uani 1 1 d .
O1W O -0.7401(13) 0.4101(4) 0.7051(7) 0.228(4) Uiso 1 1 d .

loop_
_atom_site_aniso_label
_atom_site_aniso_U_11
_atom_site_aniso_U_22
_atom_site_aniso_U_33
_atom_site_aniso_U_23
_atom_site_aniso_U_13
_atom_site_aniso_U_12
Co1 0.0167(2) 0.0136(2) 0.0171(2) 0.00163(15) -0.00069(17) 0.00270(15)
Co2 0.0202(2) 0.01478(18) 0.02174(19) -0.00067(11) -0.00310(13) -0.00132(11)
O1 0.0320(10) 0.0192(8) 0.0241(9) 0.0015(7) -0.0086(8) -0.0014(7)
O2 0.0433(12) 0.0226(9) 0.0226(9) 0.0015(7) -0.0092(8) 0.0100(8)
O3 0.0354(11) 0.0229(10) 0.0277(10) 0.0056(7) -0.0114(8) 0.0002(7)
O4 0.0407(11) 0.0203(9) 0.0259(9) 0.0012(7) -0.0059(8) 0.0064(7)
O5 0.295(6) 0.0459(18) 0.081(2) -0.0367(17) -0.094(3) 0.081(3)
O6 0.089(2) 0.0416(13) 0.0273(12) -0.0107(9) -0.0098(12) -0.0007(12)
O7 0.0206(9) 0.0238(9) 0.0436(11) -0.0020(8) 0.0063(8) -0.0004(7)
O8 0.0236(10) 0.0230(9) 0.0527(13) -0.0030(8) 0.0079(9) -0.0021(7)
O9 0.0283(10) 0.0170(8) 0.0235(9) 0.0002(6) 0.0041(7) 0.0038(6)
O10 0.0347(11) 0.0256(10) 0.0458(12) -0.0036(8) 0.0076(9) 0.0089(8)
C1 0.0233(13) 0.0171(11) 0.0208(12) 0.0035(9) -0.0022(10) -0.0013(9)
C2 0.0191(12) 0.0177(11) 0.0213(12) 0.0013(8) -0.0010(9) -0.0012(9)
C3 0.0213(12) 0.0193(12) 0.0233(12) 0.0041(9) -0.0018(10) -0.0011(9)
C4 0.0375(15) 0.0243(13) 0.0209(12) 0.0009(10) -0.0084(11) -0.0009(11)
C5 0.0542(19) 0.0193(13) 0.0281(14) -0.0049(10) -0.0104(13) 0.0024(12)
C6 0.0448(17) 0.0168(12) 0.0288(14) 0.0015(10) -0.0097(12) 0.0057(10)
C7 0.0150(11) 0.0205(11) 0.0208(12) 0.0033(9) -0.0018(9) 0.0005(9)
C8 0.0227(13) 0.0205(12) 0.0216(12) 0.0063(9) -0.0013(10) -0.0001(9)
C9 0.0201(13) 0.0274(13) 0.0314(14) -0.0033(10) 0.0005(11) -0.0025(10)
C10 0.0231(16) 0.0398(17) 0.076(3) -0.0075(15) 0.0174(16) -0.0058(12)
C11 0.0300(14) 0.0222(12) 0.0265(13) -0.0064(10) 0.0050(11) -0.0013(10)
C12 0.074(3) 0.0368(17) 0.0479(19) -0.0039(14) 0.0363(18) -0.0077(16)
C13 0.0329(16) 0.0453(17) 0.0425(17) 0.0134(13) -0.0062(13) -0.0081(13)
C14 0.0312(17) 0.0390(16) 0.054(2) 0.0062(14) 0.0011(14) 0.0000(12)
C15 0.0287(15) 0.0291(13) 0.0288(14) 0.0010(10) 0.0026(11) -0.0076(10)
C16 0.067(2) 0.0512(19) 0.0344(17) -0.0131(14) 0.0150(16) -0.0258(17)
C17 0.047(2) 0.056(2) 0.0343(17) -0.0067(14) 0.0103(14) -0.0039(15)
C18 0.056(3) 0.160(5) 0.033(2) -0.006(3) 0.0001(18) -0.011(3)
N1 0.101(3) 0.0292(15) 0.0409(16) -0.0127(11) -0.0228(17) 0.0144(14)
N2 0.0338(13) 0.0334(12) 0.0280(12) 0.0015(9) 0.0025(10) -0.0151(10)
N3 0.0288(13) 0.0360(13) 0.0330(13) -0.0025(10) 0.0036(10) -0.0058(10)

loop_
_atom_type_symbol
_atom_type_description
_atom_type_scat_dispersion_real
_atom_type_scat_dispersion_imag
_atom_type_scat_source
C C 0.0033 0.0016 'International Tables Vol C Tables 4.2.6.8 and 6.1.1.4'
H H 0.0000 0.0000 'International Tables Vol C Tables 4.2.6.8 and 6.1.1.4'
N N 0.0061 0.0033 'International Tables Vol C Tables 4.2.6.8 and 6.1.1.4'
O O 0.0106 0.0060 'International Tables Vol C Tables 4.2.6.8 and 6.1.1.4'
Co Co 0.3494 0.9721 'International Tables Vol C Tables 4.2.6.8 and 6.1.1.4'

loop_
_geom_angle_atom_site_label_1
_geom_angle_atom_site_label_2
_geom_angle_atom_site_label_3
_geom_angle
_geom_angle_site_symmetry_1
_geom_angle_site_symmetry_3
O7 Co1 O7 180.0 3_457 .
O7 Co1 O2 91.69(8) 3_457 3_457
O7 Co1 O2 88.31(8) . 3_457
O7 Co1 O2 88.31(8) 3_457 .
O7 Co1 O2 91.69(8) . .
O2 Co1 O2 180.00(5) 3_457 .
O7 Co1 O9 91.44(7) 3_457 3_457
O7 Co1 O9 88.56(7) . 3_457
O2 Co1 O9 86.10(7) 3_457 3_457
O2 Co1 O9 93.90(7) . 3_457
O7 Co1 O9 88.56(7) 3_457 .
O7 Co1 O9 91.44(7) . .
O2 Co1 O9 93.90(7) 3_457 .
O2 Co1 O9 86.10(7) . .
O9 Co1 O9 180.000(1) 3_457 .
O1 Co2 O8 98.23(9) 3_457 3_457
O1 Co2 O9 97.95(7) 3_457 .
O8 Co2 O9 99.22(8) 3_457 .
O1 Co2 O3 95.16(7) 3_457 2_457
O8 Co2 O3 95.73(8) 3_457 2_457
O9 Co2 O3 158.45(7) . 2_457
O1 Co2 O4 155.73(7) 3_457 2_457
O8 Co2 O4 89.00(8) 3_457 2_457
O9 Co2 O4 103.74(7) . 2_457
O3 Co2 O4 60.95(7) 2_457 2_457
O1 Co2 O10 96.58(8) 3_457 .
O8 Co2 O10 155.65(8) 3_457 .
O9 Co2 O10 59.52(7) . .
O3 Co2 O10 102.07(7) 2_457 .
O4 Co2 O10 85.34(8) 2_457 .
O1 Co2 C8 125.56(8) 3_457 2_457
O8 Co2 C8 92.00(8) 3_457 2_457
O9 Co2 C8 132.94(8) . 2_457
O3 Co2 C8 30.45(7) 2_457 2_457
O4 Co2 C8 30.51(7) 2_457 2_457
O10 Co2 C8 94.98(8) . 2_457
C7 O1 Co2 128.65(15) . 3_457
C7 O2 Co1 137.58(16) . .
C8 O3 Co2 89.46(15) . 2_447
C8 O4 Co2 87.57(14) . 2_447
C9 O7 Co1 140.07(17) . .
C9 O8 Co2 127.58(17) . 3_457
C11 O9 Co2 95.17(15) . .
C11 O9 Co1 135.77(17) . .
Co2 O9 Co1 112.54(8) . .
C11 O10 Co2 86.90(16) . .
C6 C1 C2 119.3(2) . .
C6 C1 C7 120.7(2) . .
C2 C1 C7 120.0(2) . .
C3 C2 C1 121.4(2) . .
C2 C3 C4 119.9(2) . .
C2 C3 C8 119.2(2) . .
C4 C3 C8 120.8(2) . .
C5 C4 C3 117.6(2) . .
C6 C5 C4 123.5(2) . .
C6 C5 N1 118.2(2) . .
C4 C5 N1 118.3(2) . .
C5 C6 C1 118.3(2) . .
O2 C7 O1 127.1(2) . .
O2 C7 C1 117.1(2) . .
O1 C7 C1 115.8(2) . .
O3 C8 O4 122.0(2) . .
O3 C8 C3 119.7(2) . .
O4 C8 C3 118.3(2) . .
O3 C8 Co2 60.09(12) . 2_447
O4 C8 Co2 61.91(12) . 2_447
C3 C8 Co2 175.38(18) . 2_447
O7 C9 O8 126.0(2) . .
O7 C9 C10 117.3(2) . .
O8 C9 C10 116.7(2) . .
O10 C11 O9 118.4(2) . .
O10 C11 C12 122.1(3) . .
O9 C11 C12 119.4(2) . .
C14 C13 N2 107.2(3) . .
C13 C14 N3 107.5(3) . .
N2 C15 N3 108.5(3) . .
C18 C17 N3 113.4(3) . .
O5 N1 O6 122.5(3) . .
O5 N1 C5 118.0(3) . .
O6 N1 C5 119.5(3) . .
C15 N2 C13 108.8(3) . .
C15 N2 C16 125.0(3) . .
C13 N2 C16 125.9(3) . .
C15 N3 C14 107.9(3) . .
C15 N3 C17 125.6(3) . .
C14 N3 C17 126.2(3) . .

loop_
_geom_bond_atom_site_label_1
_geom_bond_atom_site_label_2
_geom_bond_distance
_geom_bond_site_symmetry_2
Co1 O7 2.0594(18) 3_457
Co1 O7 2.0594(18) .
Co1 O2 2.0846(18) 3_457
Co1 O2 2.0846(18) .
Co1 O9 2.0860(16) 3_457
Co1 O9 2.0860(16) .
Co2 O1 2.0151(18) 3_457
Co2 O8 2.035(2) 3_457
Co2 O9 2.0735(17) .
Co2 O3 2.1423(19) 2_457
Co2 O4 2.1823(18) 2_457
Co2 O10 2.278(2) .
Co2 C8 2.471(2) 2_457
O1 C7 1.267(3) .
O1 Co2 2.0151(18) 3_457
O2 C7 1.244(3) .
O3 C8 1.252(3) .
O3 Co2 2.1423(19) 2_447
O4 C8 1.256(3) .
O4 Co2 2.1823(18) 2_447
O5 N1 1.209(4) .
O6 N1 1.209(4) .
O7 C9 1.244(3) .
O8 C9 1.274(3) .
O8 Co2 2.035(2) 3_457
O9 C11 1.282(3) .
O10 C11 1.241(3) .
C1 C6 1.388(4) .
C1 C2 1.393(3) .
C1 C7 1.504(3) .
C2 C3 1.383(3) .
C3 C4 1.393(3) .
C3 C8 1.509(3) .
C4 C5 1.384(4) .
C5 C6 1.383(4) .
C5 N1 1.472(3) .
C8 Co2 2.471(2) 2_447
C9 C10 1.508(4) .
C11 C12 1.494(4) .
C13 C14 1.329(5) .
C13 N2 1.372(4) .
C14 N3 1.381(4) .
C15 N2 1.320(4) .
C15 N3 1.328(4) .
C16 N2 1.462(4) .
C17 C18 1.462(5) .
C17 N3 1.476(4) .
